data_7032424
loop_
_publ_author_name
'Freund, Robert R. A.'
'G\"orls, Helmar'
'Langer, Jens'

_publ_section_title
;
 Nickelalactones with an allyl subunit - the effect of penta-coordination
 on structures and stability.
;
_journal_issue 37
_journal_name_full 'Dalton transactions (Cambridge, England : 2003)'
_journal_page_first 13988
_journal_page_last 14000
_journal_paper_doi 10.1039/c4dt01863j
_journal_volume 43
_journal_year 2014
_chemical_formula_moiety 'C39 H42 Ni2 O4 P2, C4 H10 O'
_chemical_formula_sum 'C43 H52 Ni2 O5 P2'
_chemical_formula_weight 828.21
_space_group_IT_number 2
_symmetry_cell_setting triclinic
_symmetry_space_group_name_Hall '-P 1'
_symmetry_space_group_name_H-M 'P -1'
_atom_sites_solution_hydrogens geom
_atom_sites_solution_primary direct
_atom_sites_solution_secondary difmap
_audit_creation_method SHELXL-97
_cell_angle_alpha 72.221(1)
_cell_angle_beta 76.133(1)
_cell_angle_gamma 67.433(1)
_cell_formula_units_Z 2
_cell_length_a 10.9306(3)
_cell_length_b 11.3308(3)
_cell_length_c 18.4592(5)
_cell_measurement_reflns_used 6728
_cell_measurement_temperature 133(2)
_cell_measurement_theta_max 25.35
_cell_measurement_theta_min 2.0
_cell_volume 1990.74(9)
_computing_cell_refinement DENZO
_computing_data_collection COLLECT
_computing_data_reduction DENZO
_computing_molecular_graphics SHELXTL/PC
_computing_publication_material SHELXL-97
_computing_structure_refinement 'SHELXL-97 (Sheldrick, 2008)'
_computing_structure_solution 'SHELXS-97 (Sheldrick, 2008)'
_diffrn_ambient_temperature 133(2)
_diffrn_measured_fraction_theta_full 0.993
_diffrn_measured_fraction_theta_max 0.993
_diffrn_measurement_device_type KappaCCD
_diffrn_measurement_method 'phi- + omega-scan'
_diffrn_radiation_monochromator graphite
_diffrn_radiation_source 'fine-focus sealed tube'
_diffrn_radiation_type MoK\a
_diffrn_radiation_wavelength 0.71073
_diffrn_reflns_av_R_equivalents 0.0626
_diffrn_reflns_av_sigmaI/netI 0.0700
_diffrn_reflns_limit_h_max 13
_diffrn_reflns_limit_h_min -13
_diffrn_reflns_limit_k_max 13
_diffrn_reflns_limit_k_min -13
_diffrn_reflns_limit_l_max 22
_diffrn_reflns_limit_l_min -13
_diffrn_reflns_number 7238
_diffrn_reflns_theta_full 25.35
_diffrn_reflns_theta_max 25.35
_diffrn_reflns_theta_min 2.00
_exptl_absorpt_coefficient_mu 1.070
_exptl_absorpt_correction_type none
_exptl_crystal_colour orange
_exptl_crystal_density_diffrn 1.382
_exptl_crystal_density_method 'not measured'
_exptl_crystal_description prism
_exptl_crystal_F_000 872
_exptl_crystal_size_max 0.038
_exptl_crystal_size_mid 0.036
_exptl_crystal_size_min 0.032
_refine_diff_density_max 1.315
_refine_diff_density_min -1.127
_refine_diff_density_rms 0.161
_refine_ls_extinction_method none
_refine_ls_goodness_of_fit_ref 1.231
_refine_ls_hydrogen_treatment constr
_refine_ls_matrix_type full
_refine_ls_number_parameters 476
_refine_ls_number_reflns 7238
_refine_ls_number_restraints 0
_refine_ls_restrained_S_all 1.231
_refine_ls_R_factor_all 0.1129
_refine_ls_R_factor_gt 0.0971
_refine_ls_shift/su_max 0.000
_refine_ls_shift/su_mean 0.000
_refine_ls_structure_factor_coef Fsqd
_refine_ls_weighting_details 'calc w=1/[\s^2^(Fo^2^)+(0.0000P)^2^+23.4291P] where P=(Fo^2^+2Fc^2^)/3'
_refine_ls_weighting_scheme calc
_refine_ls_wR_factor_gt 0.2132
_refine_ls_wR_factor_ref 0.2196
_reflns_number_gt 6342
_reflns_number_total 7238
_reflns_threshold_expression >2sigma(I)
_cod_duplicate_entry 7031732
_cod_data_source_file c4dt01863j2.cif
_cod_data_source_block FO5374
_cod_database_code 7032424
_publcif_datablock.id {32115b92-9250-4555-bbbc-1e83c1c6824d}

loop_
_symmetry_equiv_pos_as_xyz
'x, y, z'
'-x, -y, -z'

loop_
_atom_site_label
_atom_site_type_symbol
_atom_site_fract_x
_atom_site_fract_y
_atom_site_fract_z
_atom_site_U_iso_or_equiv
_atom_site_adp_type
_atom_site_occupancy
_atom_site_symmetry_multiplicity
_atom_site_calc_flag
_atom_site_refinement_flags
Ni1 Ni 0.19243(10) 0.08542(11) 0.26681(6) 0.0164(3) Uani 1 1 d .
Ni2 Ni 0.30457(10) 0.35486(10) 0.23708(6) 0.0141(3) Uani 1 1 d .
P1 P 0.3459(2) 0.0485(2) 0.16599(12) 0.0131(4) Uani 1 1 d .
P2 P 0.4896(2) 0.2160(2) 0.19021(12) 0.0126(4) Uani 1 1 d .
O1 O 0.2476(6) 0.1725(6) 0.3210(3) 0.0204(13) Uani 1 1 d .
O2 O 0.2384(7) 0.1955(7) 0.4386(4) 0.0322(16) Uani 1 1 d .
O3 O 0.1900(5) 0.3631(5) 0.1696(3) 0.0175(12) Uani 1 1 d .
O4 O 0.0109(6) 0.4929(6) 0.1115(4) 0.0226(13) Uani 1 1 d .
C1 C 0.1991(9) 0.1600(9) 0.3945(5) 0.0214(18) Uani 1 1 d .
C2 C 0.0893(10) 0.0985(11) 0.4209(5) 0.030(2) Uani 1 1 d .
H2A H 0.1251 0.0071 0.4512 0.036 Uiso 1 1 calc R
H2B H 0.0153 0.1490 0.4542 0.036 Uiso 1 1 calc R
C3 C 0.0368(8) 0.0989(10) 0.3515(5) 0.025(2) Uani 1 1 d .
C4 C 0.0696(9) -0.0141(10) 0.3232(5) 0.025(2) Uani 1 1 d .
C5 C 0.0728(9) 0.0091(10) 0.2439(5) 0.028(2) Uani 1 1 d .
H5A H -0.0091 0.0722 0.2221 0.034 Uiso 1 1 calc R
H5B H 0.1169 -0.0682 0.2211 0.034 Uiso 1 1 calc R
C6 C -0.0706(10) 0.2262(11) 0.3218(7) 0.041(3) Uani 1 1 d .
H6A H -0.1493 0.2402 0.3612 0.062 Uiso 1 1 calc R
H6B H -0.0955 0.2216 0.2754 0.062 Uiso 1 1 calc R
H6C H -0.0366 0.2995 0.3095 0.062 Uiso 1 1 calc R
C7 C 0.1243(11) -0.1531(10) 0.3713(6) 0.039(3) Uani 1 1 d .
H7A H 0.0501 -0.1855 0.3978 0.058 Uiso 1 1 calc R
H7B H 0.1734 -0.1530 0.4092 0.058 Uiso 1 1 calc R
H7C H 0.1847 -0.2105 0.3378 0.058 Uiso 1 1 calc R
C8 C 0.0909(8) 0.4729(8) 0.1545(5) 0.0160(16) Uani 1 1 d .
C9 C 0.0801(9) 0.5799(9) 0.1917(5) 0.0243(19) Uani 1 1 d .
H9A H -0.0150 0.6234 0.2103 0.029 Uiso 1 1 calc R
H9B H 0.1136 0.6471 0.1531 0.029 Uiso 1 1 calc R
C10 C 0.1617(8) 0.5215(8) 0.2594(6) 0.0232(19) Uani 1 1 d .
C11 C 0.2942(9) 0.5226(8) 0.2512(5) 0.0214(18) Uani 1 1 d .
C12 C 0.3790(9) 0.4198(8) 0.3005(5) 0.0205(18) Uani 1 1 d .
H12A H 0.3456 0.4052 0.3562 0.025 Uiso 1 1 calc R
H12B H 0.4756 0.4079 0.2881 0.025 Uiso 1 1 calc R
C13 C 0.0790(10) 0.4949(10) 0.3366(6) 0.033(2) Uani 1 1 d .
H13A H 0.0208 0.5786 0.3493 0.049 Uiso 1 1 calc R
H13B H 0.1383 0.4438 0.3758 0.049 Uiso 1 1 calc R
H13C H 0.0241 0.4451 0.3349 0.049 Uiso 1 1 calc R
C14 C 0.3527(10) 0.6100(9) 0.1834(6) 0.029(2) Uani 1 1 d .
H14A H 0.3411 0.6912 0.1970 0.043 Uiso 1 1 calc R
H14B H 0.3065 0.6316 0.1392 0.043 Uiso 1 1 calc R
H14C H 0.4482 0.5636 0.1703 0.043 Uiso 1 1 calc R
C15 C 0.4501(8) 0.1531(8) 0.1207(4) 0.0140(16) Uani 1 1 d .
H15A H 0.4027 0.2285 0.0816 0.017 Uiso 1 1 calc R
H15B H 0.5346 0.1018 0.0939 0.017 Uiso 1 1 calc R
C16 C 0.2693(7) 0.0587(8) 0.0854(4) 0.0129(15) Uani 1 1 d .
C17 C 0.1801(8) 0.1800(8) 0.0539(5) 0.0189(17) Uani 1 1 d .
H17A H 0.1683 0.2551 0.0710 0.023 Uiso 1 1 calc R
C18 C 0.1075(8) 0.1929(9) -0.0025(5) 0.0214(18) Uani 1 1 d .
H18A H 0.0488 0.2768 -0.0246 0.026 Uiso 1 1 calc R
C19 C 0.1213(8) 0.0830(9) -0.0263(5) 0.0227(19) Uani 1 1 d .
H19A H 0.0710 0.0911 -0.0640 0.027 Uiso 1 1 calc R
C20 C 0.2081(9) -0.0381(9) 0.0051(5) 0.0217(18) Uani 1 1 d .
H20A H 0.2168 -0.1136 -0.0107 0.026 Uiso 1 1 calc R
C21 C 0.2833(8) -0.0504(8) 0.0599(5) 0.0174(17) Uani 1 1 d .
H21A H 0.3448 -0.1339 0.0801 0.021 Uiso 1 1 calc R
C22 C 0.4704(8) -0.1140(7) 0.1871(5) 0.0153(16) Uani 1 1 d .
C23 C 0.4635(9) -0.1883(8) 0.2637(5) 0.0234(19) Uani 1 1 d .
H23A H 0.3934 -0.1532 0.3011 0.028 Uiso 1 1 calc R
C24 C 0.5572(10) -0.3118(9) 0.2854(5) 0.027(2) Uani 1 1 d .
H24A H 0.5523 -0.3601 0.3375 0.032 Uiso 1 1 calc R
C25 C 0.6583(9) -0.3644(9) 0.2306(6) 0.028(2) Uani 1 1 d .
H25A H 0.7220 -0.4495 0.2450 0.034 Uiso 1 1 calc R
C26 C 0.6665(8) -0.2933(9) 0.1550(6) 0.0240(19) Uani 1 1 d .
H26A H 0.7361 -0.3296 0.1177 0.029 Uiso 1 1 calc R
C27 C 0.5737(8) -0.1693(8) 0.1334(5) 0.0200(18) Uani 1 1 d .
H27A H 0.5805 -0.1212 0.0814 0.024 Uiso 1 1 calc R
C28 C 0.5933(8) 0.0730(8) 0.2543(5) 0.0167(17) Uani 1 1 d .
C29 C 0.7079(9) -0.0176(9) 0.2254(5) 0.0238(19) Uani 1 1 d .
H29A H 0.7306 -0.0099 0.1715 0.029 Uiso 1 1 calc R
C30 C 0.7888(9) -0.1193(9) 0.2754(6) 0.028(2) Uani 1 1 d .
H30A H 0.8672 -0.1808 0.2556 0.033 Uiso 1 1 calc R
C31 C 0.7563(9) -0.1321(9) 0.3543(6) 0.029(2) Uani 1 1 d .
H31A H 0.8116 -0.2024 0.3883 0.035 Uiso 1 1 calc R
C32 C 0.6421(9) -0.0410(10) 0.3829(5) 0.028(2) Uani 1 1 d .
H32A H 0.6198 -0.0484 0.4367 0.033 Uiso 1 1 calc R
C33 C 0.5611(9) 0.0602(9) 0.3334(5) 0.0211(18) Uani 1 1 d .
H33A H 0.4827 0.1217 0.3534 0.025 Uiso 1 1 calc R
C34 C 0.6119(8) 0.2934(7) 0.1331(5) 0.0140(16) Uani 1 1 d .
C35 C 0.6068(8) 0.3565(8) 0.0546(5) 0.0207(18) Uani 1 1 d .
H35A H 0.5434 0.3530 0.0286 0.025 Uiso 1 1 calc R
C36 C 0.6956(9) 0.4241(8) 0.0153(5) 0.0191(17) Uani 1 1 d .
H36A H 0.6913 0.4674 -0.0375 0.023 Uiso 1 1 calc R
C37 C 0.7895(8) 0.4292(8) 0.0514(5) 0.0217(19) Uani 1 1 d .
H37A H 0.8497 0.4751 0.0237 0.026 Uiso 1 1 calc R
C38 C 0.7953(9) 0.3666(9) 0.1289(6) 0.027(2) Uani 1 1 d .
H38A H 0.8593 0.3698 0.1545 0.032 Uiso 1 1 calc R
C39 C 0.7070(9) 0.2994(9) 0.1686(5) 0.0232(19) Uani 1 1 d .
H39A H 0.7119 0.2565 0.2214 0.028 Uiso 1 1 calc R
O1E O 0.3020(8) -0.3518(7) 0.5191(4) 0.0400(18) Uani 1 1 d .
C1E C 0.1736(13) -0.4687(12) 0.5026(7) 0.045(3) Uani 1 1 d .
H1EA H 0.1563 -0.5524 0.5202 0.067 Uiso 1 1 calc R
H1EB H 0.2141 -0.4574 0.4486 0.067 Uiso 1 1 calc R
H1EC H 0.0892 -0.3962 0.5078 0.067 Uiso 1 1 calc R
C2E C 0.2672(11) -0.4691(11) 0.5502(6) 0.040(3) Uani 1 1 d .
H2EA H 0.2236 -0.4724 0.6041 0.048 Uiso 1 1 calc R
H2EB H 0.3489 -0.5476 0.5497 0.048 Uiso 1 1 calc R
C3E C 0.4005(12) -0.3493(12) 0.5563(6) 0.044(3) Uani 1 1 d .
H3EA H 0.4815 -0.4279 0.5537 0.053 Uiso 1 1 calc R
H3EB H 0.3656 -0.3496 0.6110 0.053 Uiso 1 1 calc R
C4E C 0.4342(14) -0.2279(13) 0.5167(7) 0.052(3) Uani 1 1 d .
H4EA H 0.5100 -0.2298 0.5371 0.079 Uiso 1 1 calc R
H4EB H 0.3567 -0.1507 0.5255 0.079 Uiso 1 1 calc R
H4EC H 0.4580 -0.2230 0.4615 0.079 Uiso 1 1 calc R

loop_
_atom_site_aniso_label
_atom_site_aniso_U_11
_atom_site_aniso_U_22
_atom_site_aniso_U_33
_atom_site_aniso_U_23
_atom_site_aniso_U_13
_atom_site_aniso_U_12
Ni1 0.0144(5) 0.0205(6) 0.0150(5) -0.0052(4) 0.0015(4) -0.0080(4)
Ni2 0.0133(5) 0.0135(5) 0.0172(5) -0.0063(4) -0.0030(4) -0.0036(4)
P1 0.0139(10) 0.0118(10) 0.0147(10) -0.0039(8) -0.0007(8) -0.0056(8)
P2 0.0114(9) 0.0122(10) 0.0150(10) -0.0021(8) -0.0024(8) -0.0052(8)
O1 0.022(3) 0.026(3) 0.016(3) -0.005(2) 0.003(2) -0.014(3)
O2 0.044(4) 0.042(4) 0.016(3) -0.003(3) -0.003(3) -0.024(3)
O3 0.016(3) 0.017(3) 0.021(3) -0.007(2) -0.006(2) -0.003(2)
O4 0.020(3) 0.021(3) 0.027(3) -0.003(3) -0.009(3) -0.006(3)
C1 0.024(4) 0.023(5) 0.016(4) -0.003(4) -0.001(3) -0.009(4)
C2 0.033(5) 0.043(6) 0.019(5) -0.006(4) 0.002(4) -0.023(5)
C3 0.013(4) 0.039(6) 0.023(5) -0.007(4) 0.006(3) -0.013(4)
C4 0.020(4) 0.039(6) 0.024(5) -0.009(4) 0.005(4) -0.022(4)
C5 0.024(5) 0.046(6) 0.025(5) -0.017(4) 0.008(4) -0.022(4)
C6 0.023(5) 0.051(7) 0.049(7) -0.016(6) -0.004(5) -0.010(5)
C7 0.048(6) 0.035(6) 0.034(6) 0.007(5) -0.003(5) -0.027(5)
C8 0.010(4) 0.017(4) 0.016(4) -0.002(3) 0.001(3) -0.002(3)
C9 0.023(5) 0.020(5) 0.030(5) -0.013(4) -0.008(4) 0.000(4)
C10 0.015(4) 0.012(4) 0.040(5) -0.010(4) -0.008(4) 0.004(3)
C11 0.034(5) 0.013(4) 0.020(4) -0.008(3) -0.005(4) -0.007(4)
C12 0.028(5) 0.022(4) 0.021(4) -0.011(4) -0.011(4) -0.009(4)
C13 0.027(5) 0.035(6) 0.040(6) -0.021(5) 0.000(4) -0.007(4)
C14 0.044(6) 0.021(5) 0.032(5) -0.007(4) -0.012(4) -0.018(4)
C15 0.011(4) 0.016(4) 0.016(4) -0.006(3) 0.002(3) -0.006(3)
C16 0.012(4) 0.017(4) 0.011(4) -0.003(3) 0.002(3) -0.008(3)
C17 0.017(4) 0.020(4) 0.019(4) -0.010(3) -0.004(3) -0.001(3)
C18 0.017(4) 0.020(4) 0.024(5) -0.006(4) -0.004(3) -0.001(3)
C19 0.017(4) 0.035(5) 0.020(4) -0.010(4) -0.001(3) -0.012(4)
C20 0.023(4) 0.022(5) 0.025(5) -0.012(4) -0.004(4) -0.008(4)
C21 0.017(4) 0.015(4) 0.019(4) -0.004(3) -0.002(3) -0.005(3)
C22 0.019(4) 0.007(4) 0.021(4) -0.002(3) -0.006(3) -0.004(3)
C23 0.024(5) 0.017(4) 0.024(5) -0.004(4) -0.003(4) -0.001(4)
C24 0.039(5) 0.019(4) 0.022(5) 0.002(4) -0.012(4) -0.011(4)
C25 0.024(5) 0.014(4) 0.039(6) -0.005(4) -0.009(4) 0.003(4)
C26 0.014(4) 0.019(4) 0.037(5) -0.009(4) 0.000(4) -0.004(3)
C27 0.022(4) 0.014(4) 0.022(4) -0.003(3) 0.001(4) -0.008(3)
C28 0.015(4) 0.021(4) 0.016(4) -0.001(3) -0.006(3) -0.008(3)
C29 0.023(5) 0.023(5) 0.022(5) -0.007(4) -0.003(4) -0.002(4)
C30 0.019(4) 0.023(5) 0.040(6) -0.010(4) -0.007(4) -0.001(4)
C31 0.024(5) 0.019(5) 0.041(6) 0.003(4) -0.019(4) -0.002(4)
C32 0.032(5) 0.033(5) 0.022(5) -0.001(4) -0.012(4) -0.013(4)
C33 0.022(4) 0.021(4) 0.022(5) -0.004(4) -0.007(4) -0.008(4)
C34 0.015(4) 0.012(4) 0.018(4) -0.004(3) -0.003(3) -0.006(3)
C35 0.019(4) 0.022(4) 0.021(4) -0.004(4) 0.002(3) -0.010(4)
C36 0.026(4) 0.014(4) 0.015(4) -0.003(3) 0.001(3) -0.008(3)
C37 0.017(4) 0.019(4) 0.028(5) -0.008(4) 0.008(4) -0.010(3)
C38 0.019(4) 0.028(5) 0.037(6) -0.004(4) -0.005(4) -0.013(4)
C39 0.023(4) 0.025(5) 0.025(5) -0.008(4) -0.004(4) -0.009(4)
O1E 0.049(5) 0.038(4) 0.035(4) -0.007(3) -0.018(3) -0.010(4)
C1E 0.059(8) 0.046(7) 0.034(6) -0.006(5) -0.003(5) -0.028(6)
C2E 0.040(6) 0.044(7) 0.021(5) -0.004(5) -0.001(4) -0.004(5)
C3E 0.043(6) 0.055(7) 0.033(6) -0.014(5) -0.006(5) -0.013(6)
C4E 0.065(8) 0.056(8) 0.046(7) -0.019(6) -0.020(6) -0.018(7)

loop_
_atom_type_symbol
_atom_type_description
_atom_type_scat_dispersion_real
_atom_type_scat_dispersion_imag
_atom_type_scat_source
C C 0.0033 0.0016 'International Tables Vol C Tables 4.2.6.8 and 6.1.1.4'
H H 0.0000 0.0000 'International Tables Vol C Tables 4.2.6.8 and 6.1.1.4'
O O 0.0106 0.0060 'International Tables Vol C Tables 4.2.6.8 and 6.1.1.4'
P P 0.1023 0.0942 'International Tables Vol C Tables 4.2.6.8 and 6.1.1.4'
Ni Ni 0.3393 1.1124 'International Tables Vol C Tables 4.2.6.8 and 6.1.1.4'

loop_
_geom_angle_atom_site_label_1
_geom_angle_atom_site_label_2
_geom_angle_atom_site_label_3
_geom_angle
O1 Ni1 C4 119.1(3)
O1 Ni1 C5 156.8(3)
C4 Ni1 C5 41.2(4)
O1 Ni1 C3 83.8(3)
C4 Ni1 C3 41.6(4)
C5 Ni1 C3 73.0(4)
O1 Ni1 P1 107.53(18)
C4 Ni1 P1 128.0(3)
C5 Ni1 P1 95.6(3)
C3 Ni1 P1 168.6(3)
O3 Ni2 C11 116.5(3)
O3 Ni2 C12 157.7(3)
C11 Ni2 C12 41.6(4)
O3 Ni2 C10 85.7(3)
C11 Ni2 C10 42.0(4)
C12 Ni2 C10 73.3(4)
O3 Ni2 P2 97.33(18)
C11 Ni2 P2 123.5(3)
C12 Ni2 P2 100.5(3)
C10 Ni2 P2 162.7(3)
O3 Ni2 O1 87.8(2)
C11 Ni2 O1 133.1(3)
C12 Ni2 O1 105.8(3)
C10 Ni2 O1 108.4(3)
P2 Ni2 O1 88.84(15)
C22 P1 C16 107.4(4)
C22 P1 C15 102.1(4)
C16 P1 C15 102.2(4)
C22 P1 Ni1 111.5(3)
C16 P1 Ni1 110.6(2)
C15 P1 Ni1 121.8(3)
C34 P2 C28 101.6(4)
C34 P2 C15 103.3(3)
C28 P2 C15 107.0(4)
C34 P2 Ni2 113.4(3)
C28 P2 Ni2 120.8(3)
C15 P2 Ni2 109.2(3)
C1 O1 Ni1 115.7(5)
C1 O1 Ni2 126.4(5)
Ni1 O1 Ni2 111.5(3)
C8 O3 Ni2 116.2(5)
O2 C1 O1 123.0(8)
O2 C1 C2 122.3(8)
O1 C1 C2 114.7(7)
C3 C2 C1 109.9(7)
C3 C2 H2A 109.7
C1 C2 H2A 109.7
C3 C2 H2B 109.7
C1 C2 H2B 109.7
H2A C2 H2B 108.2
C4 C3 C2 123.9(9)
C4 C3 C6 121.6(9)
C2 C3 C6 113.9(9)
C4 C3 Ni1 68.3(5)
C2 C3 Ni1 105.4(6)
C6 C3 Ni1 105.2(7)
C5 C4 C3 115.7(9)
C5 C4 C7 120.5(9)
C3 C4 C7 122.7(9)
C5 C4 Ni1 70.0(5)
C3 C4 Ni1 70.1(5)
C7 C4 Ni1 120.0(7)
C4 C5 Ni1 68.8(5)
C4 C5 H5A 116.8
Ni1 C5 H5A 116.8
C4 C5 H5B 116.8
Ni1 C5 H5B 116.8
H5A C5 H5B 113.8
C3 C6 H6A 109.5
C3 C6 H6B 109.5
H6A C6 H6B 109.5
C3 C6 H6C 109.5
H6A C6 H6C 109.5
H6B C6 H6C 109.5
C4 C7 H7A 109.5
C4 C7 H7B 109.5
H7A C7 H7B 109.5
C4 C7 H7C 109.5
H7A C7 H7C 109.5
H7B C7 H7C 109.5
O4 C8 O3 123.4(8)
O4 C8 C9 120.6(7)
O3 C8 C9 116.0(7)
C8 C9 C10 110.8(7)
C8 C9 H9A 109.5
C10 C9 H9A 109.5
C8 C9 H9B 109.5
C10 C9 H9B 109.5
H9A C9 H9B 108.1
C11 C10 C13 122.6(8)
C11 C10 C9 122.1(8)
C13 C10 C9 113.7(8)
C11 C10 Ni2 66.5(4)
C13 C10 Ni2 111.6(6)
C9 C10 Ni2 105.4(6)
C12 C11 C10 116.3(8)
C12 C11 C14 119.6(8)
C10 C11 C14 122.9(8)
C12 C11 Ni2 71.1(5)
C10 C11 Ni2 71.5(5)
C14 C11 Ni2 116.7(6)
C11 C12 Ni2 67.3(5)
C11 C12 H12A 117.0
Ni2 C12 H12A 117.0
C11 C12 H12B 117.0
Ni2 C12 H12B 117.0
H12A C12 H12B 114.0
C10 C13 H13A 109.5
C10 C13 H13B 109.5
H13A C13 H13B 109.5
C10 C13 H13C 109.5
H13A C13 H13C 109.5
H13B C13 H13C 109.5
C11 C14 H14A 109.5
C11 C14 H14B 109.5
H14A C14 H14B 109.5
C11 C14 H14C 109.5
H14A C14 H14C 109.5
H14B C14 H14C 109.5
P1 C15 P2 112.8(4)
P1 C15 H15A 109.0
P2 C15 H15A 109.0
P1 C15 H15B 109.0
P2 C15 H15B 109.0
H15A C15 H15B 107.8
C17 C16 C21 118.3(7)
C17 C16 P1 117.5(6)
C21 C16 P1 123.7(6)
C16 C17 C18 120.9(8)
C16 C17 H17A 119.5
C18 C17 H17A 119.5
C19 C18 C17 119.9(8)
C19 C18 H18A 120.1
C17 C18 H18A 120.1
C20 C19 C18 119.8(8)
C20 C19 H19A 120.1
C18 C19 H19A 120.1
C19 C20 C21 120.4(8)
C19 C20 H20A 119.8
C21 C20 H20A 119.8
C16 C21 C20 120.7(8)
C16 C21 H21A 119.7
C20 C21 H21A 119.7
C27 C22 C23 117.9(7)
C27 C22 P1 124.8(6)
C23 C22 P1 117.3(6)
C24 C23 C22 121.1(8)
C24 C23 H23A 119.4
C22 C23 H23A 119.4
C25 C24 C23 119.5(9)
C25 C24 H24A 120.2
C23 C24 H24A 120.2
C24 C25 C26 120.2(8)
C24 C25 H25A 119.9
C26 C25 H25A 119.9
C27 C26 C25 120.2(8)
C27 C26 H26A 119.9
C25 C26 H26A 119.9
C26 C27 C22 121.0(8)
C26 C27 H27A 119.5
C22 C27 H27A 119.5
C33 C28 C29 119.5(8)
C33 C28 P2 119.0(6)
C29 C28 P2 121.3(7)
C30 C29 C28 119.7(8)
C30 C29 H29A 120.1
C28 C29 H29A 120.1
C29 C30 C31 120.7(8)
C29 C30 H30A 119.7
C31 C30 H30A 119.7
C32 C31 C30 119.4(9)
C32 C31 H31A 120.3
C30 C31 H31A 120.3
C33 C32 C31 120.2(9)
C33 C32 H32A 119.9
C31 C32 H32A 119.9
C32 C33 C28 120.5(8)
C32 C33 H33A 119.8
C28 C33 H33A 119.8
C39 C34 C35 118.5(8)
C39 C34 P2 119.4(6)
C35 C34 P2 121.9(6)
C36 C35 C34 119.5(8)
C36 C35 H35A 120.2
C34 C35 H35A 120.2
C37 C36 C35 121.3(8)
C37 C36 H36A 119.3
C35 C36 H36A 119.3
C36 C37 C38 119.4(8)
C36 C37 H37A 120.3
C38 C37 H37A 120.3
C39 C38 C37 119.7(8)
C39 C38 H38A 120.1
C37 C38 H38A 120.1
C38 C39 C34 121.5(9)
C38 C39 H39A 119.2
C34 C39 H39A 119.2
C3E O1E C2E 112.9(8)
C2E C1E H1EA 109.5
C2E C1E H1EB 109.5
H1EA C1E H1EB 109.5
C2E C1E H1EC 109.5
H1EA C1E H1EC 109.5
H1EB C1E H1EC 109.5
O1E C2E C1E 108.9(8)
O1E C2E H2EA 109.9
C1E C2E H2EA 109.9
O1E C2E H2EB 109.9
C1E C2E H2EB 109.9
H2EA C2E H2EB 108.3
O1E C3E C4E 108.2(9)
O1E C3E H3EA 110.1
C4E C3E H3EA 110.1
O1E C3E H3EB 110.1
C4E C3E H3EB 110.1
H3EA C3E H3EB 108.4
C3E C4E H4EA 109.5
C3E C4E H4EB 109.5
H4EA C4E H4EB 109.5
C3E C4E H4EC 109.5
H4EA C4E H4EC 109.5
H4EB C4E H4EC 109.5

loop_
_geom_bond_atom_site_label_1
_geom_bond_atom_site_label_2
_geom_bond_distance
Ni1 O1 1.919(6)
Ni1 C4 1.983(8)
Ni1 C5 1.999(9)
Ni1 C3 2.008(8)
Ni1 P1 2.212(2)
Ni2 O3 1.927(6)
Ni2 C11 1.953(8)
Ni2 C12 2.004(8)
Ni2 C10 2.020(8)
Ni2 P2 2.205(2)
Ni2 O1 2.372(6)
P1 C22 1.813(8)
P1 C16 1.829(8)
P1 C15 1.836(8)
P2 C34 1.824(8)
P2 C28 1.837(8)
P2 C15 1.845(8)
O1 C1 1.319(10)
O2 C1 1.228(11)
O3 C8 1.303(10)
O4 C8 1.231(10)
C1 C2 1.522(12)
C2 C3 1.522(13)
C2 H2A 0.9900
C2 H2B 0.9900
C3 C4 1.416(13)
C3 C6 1.512(14)
C4 C5 1.400(13)
C4 C7 1.518(14)
C5 H5A 0.9900
C5 H5B 0.9900
C6 H6A 0.9800
C6 H6B 0.9800
C6 H6C 0.9800
C7 H7A 0.9800
C7 H7B 0.9800
C7 H7C 0.9800
C8 C9 1.521(11)
C9 C10 1.541(12)
C9 H9A 0.9900
C9 H9B 0.9900
C10 C11 1.424(12)
C10 C13 1.505(13)
C11 C12 1.405(12)
C11 C14 1.517(13)
C12 H12A 0.9900
C12 H12B 0.9900
C13 H13A 0.9800
C13 H13B 0.9800
C13 H13C 0.9800
C14 H14A 0.9800
C14 H14B 0.9800
C14 H14C 0.9800
C15 H15A 0.9900
C15 H15B 0.9900
C16 C17 1.390(11)
C16 C21 1.396(11)
C17 C18 1.397(12)
C17 H17A 0.9500
C18 C19 1.386(12)
C18 H18A 0.9500
C19 C20 1.378(13)
C19 H19A 0.9500
C20 C21 1.393(12)
C20 H20A 0.9500
C21 H21A 0.9500
C22 C27 1.396(11)
C22 C23 1.409(12)
C23 C24 1.387(12)
C23 H23A 0.9500
C24 C25 1.388(13)
C24 H24A 0.9500
C25 C26 1.383(14)
C25 H25A 0.9500
C26 C27 1.385(12)
C26 H26A 0.9500
C27 H27A 0.9500
C28 C33 1.392(12)
C28 C29 1.391(12)
C29 C30 1.386(13)
C29 H29A 0.9500
C30 C31 1.389(14)
C30 H30A 0.9500
C31 C32 1.389(14)
C31 H31A 0.9500
C32 C33 1.380(13)
C32 H32A 0.9500
C33 H33A 0.9500
C34 C39 1.388(12)
C34 C35 1.410(12)
C35 C36 1.396(11)
C35 H35A 0.9500
C36 C37 1.378(13)
C36 H36A 0.9500
C37 C38 1.394(13)
C37 H37A 0.9500
C38 C39 1.390(12)
C38 H38A 0.9500
C39 H39A 0.9500
O1E C3E 1.422(13)
O1E C2E 1.435(13)
C1E C2E 1.499(16)
C1E H1EA 0.9800
C1E H1EB 0.9800
C1E H1EC 0.9800
C2E H2EA 0.9900
C2E H2EB 0.9900
C3E C4E 1.486(17)
C3E H3EA 0.9900
C3E H3EB 0.9900
C4E H4EA 0.9800
C4E H4EB 0.9800
C4E H4EC 0.9800
